data_7246772
loop_
_publ_author_name
'Klongdee, Fatima'
'Chainok, Kittipong'
'Youngme, Sujittra'
'Boonmak, Jaursup'

_publ_section_title
;
 Variations in the structural composition of pyrazole-3,5-dicarboxylato
 Cu(ii) complexes with 1,2-di(4-pyridyl)ethane synthesized under different
 conditions
;
_journal_issue 25
_journal_name_full CrystEngComm
_journal_page_first 3628
_journal_page_last 3636
_journal_paper_doi 10.1039/D3CE00384A
_journal_volume 25
_journal_year 2023
_chemical_formula_sum 'C55 H67 Cu4 N17 O17'
_chemical_formula_weight 1492.41
_space_group_crystal_system triclinic
_space_group_IT_number 2
_space_group_name_Hall '-P 1'
_space_group_name_H-M_alt 'P -1'
_atom_sites_solution_hydrogens mixed
_audit_creation_method SHELXL-2014/7
_audit_update_record
;
2022-11-04 deposited with the CCDC.	2023-05-10 downloaded from the CCDC.
;
_cell_angle_alpha 74.1550(10)
_cell_angle_beta 86.2940(10)
_cell_angle_gamma 81.8890(10)
_cell_formula_units_Z 2
_cell_length_a 10.5315(3)
_cell_length_b 15.0888(5)
_cell_length_c 21.2924(7)
_cell_measurement_reflns_used 9873
_cell_measurement_temperature 296(2)
_cell_measurement_theta_max 27.7805
_cell_measurement_theta_min 2.638
_cell_volume 3221.19(18)
_computing_cell_refinement 'SAINT v8.34A (Bruker, 2013)'
_computing_data_collection BrukerAPEX2
_computing_data_reduction 'SAINT v8.34A (Bruker, 2013)'
_computing_molecular_graphics SHELXL
_computing_publication_material SHELXL
_computing_structure_refinement 'SHELXL-2014/7 (Sheldrick, 2014)'
_computing_structure_solution 'SHELXL-2014/7 (Sheldrick, 2014)'
_diffrn_ambient_temperature 296(2)
_diffrn_measured_fraction_theta_full 0.998
_diffrn_measured_fraction_theta_max 0.997
_diffrn_measurement_device_type 'Bruker D8 QUEST CMOS'
_diffrn_measurement_method '\f and \w scans'
_diffrn_radiation_type MoK\a
_diffrn_radiation_wavelength 0.71073
_diffrn_reflns_av_R_equivalents 0.1146
_diffrn_reflns_av_unetI/netI 0.0569
_diffrn_reflns_Laue_measured_fraction_full 0.998
_diffrn_reflns_Laue_measured_fraction_max 0.997
_diffrn_reflns_limit_h_max 14
_diffrn_reflns_limit_h_min -14
_diffrn_reflns_limit_k_max 20
_diffrn_reflns_limit_k_min -20
_diffrn_reflns_limit_l_max 28
_diffrn_reflns_limit_l_min -28
_diffrn_reflns_number 169538
_diffrn_reflns_point_group_measured_fraction_full 0.998
_diffrn_reflns_point_group_measured_fraction_max 0.997
_diffrn_reflns_theta_full 25.242
_diffrn_reflns_theta_max 28.349
_diffrn_reflns_theta_min 2.556
_diffrn_source 'sealed x-ray tube'
_exptl_absorpt_coefficient_mu 1.383
_exptl_absorpt_correction_T_max 0.7443
_exptl_absorpt_correction_T_min 0.7030
_exptl_absorpt_correction_type multi-scan
_exptl_absorpt_process_details SADABS-2016/
_exptl_crystal_colour blue
_exptl_crystal_density_diffrn 1.539
_exptl_crystal_description block
_exptl_crystal_F_000 1536
_refine_diff_density_max 0.797
_refine_diff_density_min -0.520
_refine_diff_density_rms 0.080
_refine_ls_extinction_method none
_refine_ls_goodness_of_fit_ref 1.066
_refine_ls_hydrogen_treatment mixed
_refine_ls_matrix_type full
_refine_ls_number_parameters 880
_refine_ls_number_reflns 16025
_refine_ls_number_restraints 0
_refine_ls_restrained_S_all 1.066
_refine_ls_R_factor_all 0.1004
_refine_ls_R_factor_gt 0.0629
_refine_ls_shift/su_max 0.001
_refine_ls_shift/su_mean 0.000
_refine_ls_structure_factor_coef Fsqd
_refine_ls_weighting_details 'w=1/[\s^2^(Fo^2^)+(0.0359P)^2^+5.5685P] where P=(Fo^2^+2Fc^2^)/3'
_refine_ls_weighting_scheme calc
_refine_ls_wR_factor_gt 0.1136
_refine_ls_wR_factor_ref 0.1271
_reflns_Friedel_coverage 0.000
_reflns_number_gt 11226
_reflns_number_total 16025
_reflns_threshold_expression 'I > 2\s(I)'
_cod_data_source_file d3ce00384a2.cif
_cod_data_source_block compound5
_cod_depositor_comments 'Adding full bibliography for 7246767--7246772.cif.'
_cod_database_code 7246772
_shelx_shelxl_version_number 2014/7
_shelx_space_group_comment
;
The symmetry employed for this shelxl refinement is uniquely defined
by the following loop, which should always be used as a source of
symmetry information in preference to the above space-group names.
They are only intended as comments.
;

loop_
_space_group_symop_operation_xyz
'x, y, z'
'-x, -y, -z'

loop_
_atom_site_label
_atom_site_type_symbol
_atom_site_fract_x
_atom_site_fract_y
_atom_site_fract_z
_atom_site_U_iso_or_equiv
_atom_site_adp_type
_atom_site_occupancy
_atom_site_site_symmetry_order
_atom_site_calc_flag
_atom_site_refinement_flags_posn
_atom_site_refinement_flags_adp
_atom_site_refinement_flags_occupancy
_atom_site_disorder_assembly
_atom_site_disorder_group
Cu1 Cu 0.43704(4) 0.49793(3) 0.88744(2) 0.02811(11) Uani 1 1 d . . . . .
Cu2 Cu 0.38346(4) 0.30324(3) 1.04866(2) 0.02870(11) Uani 1 1 d . . . . .
Cu3 Cu -0.39020(5) 0.19467(3) 0.45271(2) 0.03080(12) Uani 1 1 d . . . . .
Cu4 Cu -0.35462(4) 0.03426(3) 0.63310(2) 0.02837(11) Uani 1 1 d . . . . .
O1 O 0.5750(3) 0.49428(18) 0.81864(13) 0.0367(6) Uani 1 1 d . . . . .
O2 O 0.7370(3) 0.4013(2) 0.78820(15) 0.0514(8) Uani 1 1 d . . . . .
O3 O 0.4903(3) 0.17482(18) 1.07790(13) 0.0383(7) Uani 1 1 d . . . . .
O4 O 0.6451(3) 0.0815(2) 1.04281(16) 0.0605(10) Uani 1 1 d . . . . .
O5 O 0.3464(3) 0.62808(17) 0.86197(12) 0.0368(7) Uani 1 1 d . . . . .
O6 O 0.1912(3) 0.72372(19) 0.89427(14) 0.0465(8) Uani 1 1 d . . . . .
O7 O 0.2656(3) 0.31532(18) 1.12529(12) 0.0345(6) Uani 1 1 d . . . . .
O8 O 0.1104(3) 0.41237(19) 1.15651(13) 0.0417(7) Uani 1 1 d . . . . .
O9 O -0.3057(3) 0.16710(19) 0.37113(12) 0.0384(7) Uani 1 1 d . . . . .
O10 O -0.1715(3) 0.0624(2) 0.33547(13) 0.0517(8) Uani 1 1 d . . . . .
O11 O -0.2508(3) -0.09262(18) 0.66165(12) 0.0375(7) Uani 1 1 d . . . . .
O12 O -0.1138(3) -0.19482(19) 0.62451(13) 0.0449(8) Uani 1 1 d . . . . .
O13 O -0.5366(3) 0.2936(2) 0.41842(12) 0.0393(7) Uani 1 1 d . . . . .
O14 O -0.7157(3) 0.3707(2) 0.44862(14) 0.0492(8) Uani 1 1 d . . . . .
O15 O -0.4799(3) 0.04025(19) 0.71086(12) 0.0372(7) Uani 1 1 d . . . . .
O16 O -0.6563(3) 0.1223(2) 0.73986(14) 0.0530(9) Uani 1 1 d . . . . .
O17 O 0.8504(5) 0.5067(4) 0.3349(3) 0.1179(18) Uani 1 1 d . . . . .
N1 N 0.5353(3) 0.3797(2) 0.92744(14) 0.0293(7) Uani 1 1 d . . . . .
N2 N 0.5161(3) 0.3132(2) 0.98077(14) 0.0282(7) Uani 1 1 d . . . . .
N3 N 0.3375(3) 0.4986(2) 0.96613(14) 0.0297(7) Uani 1 1 d . . . . .
N4 N 0.3207(3) 0.4334(2) 1.02079(14) 0.0287(7) Uani 1 1 d . . . . .
N5 N -0.2901(3) 0.0770(2) 0.48996(14) 0.0337(8) Uani 1 1 d . . . . .
N6 N -0.2797(3) 0.0230(2) 0.55051(14) 0.0333(7) Uani 1 1 d . . . . .
N7 N -0.4952(3) 0.1869(2) 0.53162(15) 0.0340(8) Uani 1 1 d . . . . .
N8 N -0.4833(3) 0.1341(2) 0.59223(14) 0.0322(7) Uani 1 1 d . . . . .
N9 N 0.2926(3) 0.4243(2) 0.84757(16) 0.0360(8) Uani 1 1 d . . . . .
N10 N -0.2192(3) 0.1106(2) 0.66619(17) 0.0370(8) Uani 1 1 d . . . . .
N11 N 0.2313(3) 0.2353(2) 1.00980(16) 0.0334(7) Uani 1 1 d . . . . .
N12 N -0.2568(3) 0.2889(2) 0.47066(17) 0.0368(8) Uani 1 1 d . . . . .
N13 N 0.7079(6) 0.1561(4) 0.2188(2) 0.0750(17) Uani 1 1 d . . . . .
N14 N 0.7263(4) 0.5768(3) 0.6899(2) 0.0525(11) Uani 1 1 d . . . . .
N15 N 1.0305(4) 0.2669(3) 0.25063(18) 0.0413(9) Uani 1 1 d . . . . .
N16 N 0.4259(4) 1.0043(3) 0.15673(19) 0.0446(9) Uani 1 1 d . . . . .
N17 N 0.6359(4) 0.5206(3) 0.3421(2) 0.0619(12) Uani 1 1 d . . . . .
C1 C 0.6533(4) 0.4181(3) 0.82817(19) 0.0325(9) Uani 1 1 d . . . . .
C2 C 0.6323(3) 0.3490(2) 0.89200(17) 0.0264(8) Uani 1 1 d . . . . .
C3 C 0.6785(4) 0.2575(3) 0.92402(19) 0.0317(8) Uani 1 1 d . . . . .
H3 H 0.7453 0.2186 0.9110 0.038 Uiso 1 1 calc R U . . .
C4 C 0.6000(4) 0.2385(3) 0.98034(18) 0.0301(8) Uani 1 1 d . . . . .
C5 C 0.5821(4) 0.1580(3) 1.0371(2) 0.0362(9) Uani 1 1 d . . . . .
C6 C 0.2617(4) 0.6485(2) 0.90410(18) 0.0300(8) Uani 1 1 d . . . . .
C7 C 0.2522(3) 0.5736(2) 0.96557(16) 0.0246(7) Uani 1 1 d . . . . .
C8 C 0.1768(4) 0.5557(2) 1.02287(17) 0.0294(8) Uani 1 1 d . . . . .
H8 H 0.1104 0.5951 1.0358 0.035 Uiso 1 1 calc R U . . .
C9 C 0.2243(4) 0.4654(2) 1.05607(17) 0.0269(8) Uani 1 1 d . . . . .
C10 C 0.1962(4) 0.3945(3) 1.11753(17) 0.0284(8) Uani 1 1 d . . . . .
C11 C -0.2308(4) 0.0899(3) 0.37986(18) 0.0356(9) Uani 1 1 d . . . . .
C12 C -0.2204(4) 0.0337(3) 0.44965(17) 0.0330(9) Uani 1 1 d . . . . .
C13 C -0.1616(4) -0.0519(3) 0.48540(18) 0.0376(10) Uani 1 1 d . . . . .
H13 H -0.1076 -0.0963 0.4702 0.045 Uiso 1 1 calc R U . . .
C14 C -0.2026(4) -0.0556(2) 0.54960(17) 0.0287(8) Uani 1 1 d . . . . .
C15 C -0.1865(4) -0.1206(3) 0.61566(18) 0.0323(9) Uani 1 1 d . . . . .
C16 C -0.6237(4) 0.3088(3) 0.46043(19) 0.0338(9) Uani 1 1 d . . . . .
C17 C -0.6052(4) 0.2446(3) 0.52760(18) 0.0316(8) Uani 1 1 d . . . . .
C18 C -0.6669(4) 0.2285(3) 0.58887(19) 0.0360(9) Uani 1 1 d . . . . .
H18 H -0.7445 0.2583 0.6007 0.043 Uiso 1 1 calc R U . . .
C19 C -0.5852(4) 0.1574(3) 0.62814(18) 0.0307(8) Uani 1 1 d . . . . .
C20 C -0.5779(4) 0.1046(3) 0.69783(18) 0.0341(9) Uani 1 1 d . . . . .
C21 C 0.3350(4) 0.3521(3) 0.8238(2) 0.0396(10) Uani 1 1 d . . . . .
H21 H 0.4231 0.3387 0.8177 0.048 Uiso 1 1 calc R U . . .
C22 C 0.2579(4) 0.2961(3) 0.8078(2) 0.0458(11) Uani 1 1 d . . . . .
H22 H 0.2937 0.2470 0.7911 0.055 Uiso 1 1 calc R U . . .
C23 C 0.1259(4) 0.3133(3) 0.81660(19) 0.0371(9) Uani 1 1 d . . . . .
C24 C 0.0793(4) 0.3888(3) 0.8397(2) 0.0406(10) Uani 1 1 d . . . . .
H24 H -0.0086 0.4042 0.8452 0.049 Uiso 1 1 calc R U . . .
C25 C 0.1645(4) 0.4417(3) 0.8547(2) 0.0383(10) Uani 1 1 d . . . . .
H25 H 0.1312 0.4920 0.8706 0.046 Uiso 1 1 calc R U . . .
C26 C 0.0377(5) 0.2547(3) 0.7980(2) 0.0495(12) Uani 1 1 d . . . . .
H26A H 0.0645 0.1897 0.8191 0.059 Uiso 1 1 calc R U . . .
H26B H -0.0489 0.2708 0.8135 0.059 Uiso 1 1 calc R U . . .
C27 C 0.0383(5) 0.2691(3) 0.7252(2) 0.0488(11) Uani 1 1 d . . . . .
H27A H 0.0146 0.3346 0.7044 0.059 Uiso 1 1 calc R U . . .
H27B H 0.1248 0.2516 0.7102 0.059 Uiso 1 1 calc R U . . .
C28 C -0.0928(4) 0.0856(3) 0.6669(2) 0.0424(10) Uani 1 1 d . . . . .
H28 H -0.0606 0.0323 0.6543 0.051 Uiso 1 1 calc R U . . .
C29 C -0.0069(4) 0.1344(3) 0.6854(2) 0.0456(11) Uani 1 1 d . . . . .
H29 H 0.0805 0.1136 0.6853 0.055 Uiso 1 1 calc R U . . .
C30 C -0.0514(4) 0.2141(3) 0.7040(2) 0.0414(10) Uani 1 1 d . . . . .
C31 C -0.1835(5) 0.2408(4) 0.7036(3) 0.0606(14) Uani 1 1 d . . . . .
H31 H -0.2185 0.2937 0.7162 0.073 Uiso 1 1 calc R U . . .
C32 C -0.2606(4) 0.1878(3) 0.6844(3) 0.0523(13) Uani 1 1 d . . . . .
H32 H -0.3485 0.2070 0.6841 0.063 Uiso 1 1 calc R U . . .
C33 C 0.2719(4) 0.1710(3) 0.9777(2) 0.0401(10) Uani 1 1 d . . . . .
H33 H 0.3575 0.1656 0.9637 0.048 Uiso 1 1 calc R U . . .
C34 C 0.1947(4) 0.1124(3) 0.9643(2) 0.0429(10) Uani 1 1 d . . . . .
H34 H 0.2274 0.0707 0.9404 0.051 Uiso 1 1 calc R U . . .
C35 C 0.0680(4) 0.1157(3) 0.9865(2) 0.0361(9) Uani 1 1 d . . . . .
C36 C 0.0244(4) 0.1834(3) 1.0178(2) 0.0409(10) Uani 1 1 d . . . . .
H36 H -0.0612 0.1911 1.0313 0.049 Uiso 1 1 calc R U . . .
C37 C 0.1083(4) 0.2399(3) 1.0290(2) 0.0385(10) Uani 1 1 d . . . . .
H37 H 0.0768 0.2839 1.0513 0.046 Uiso 1 1 calc R U . . .
C38 C -0.0152(4) 0.0480(3) 0.9771(2) 0.0451(11) Uani 1 1 d . . . . .
H38A H -0.0045 0.0437 0.9324 0.054 Uiso 1 1 calc R U . . .
H38B H -0.1043 0.0712 0.9839 0.054 Uiso 1 1 calc R U . . .
C39 C 0.0016(5) 0.4525(3) 0.5244(2) 0.0520(12) Uani 1 1 d . . . . .
H39A H 0.0884 0.4205 0.5262 0.062 Uiso 1 1 calc R U . . .
H39B H -0.0224 0.4605 0.5675 0.062 Uiso 1 1 calc R U . . .
C40 C -0.1295(4) 0.2730(3) 0.4619(2) 0.0412(10) Uani 1 1 d . . . . .
H40 H -0.0968 0.2255 0.4430 0.049 Uiso 1 1 calc R U . . .
C41 C -0.0444(4) 0.3227(3) 0.4792(2) 0.0441(11) Uani 1 1 d . . . . .
H41 H 0.0432 0.3080 0.4722 0.053 Uiso 1 1 calc R U . . .
C42 C -0.0878(4) 0.3941(3) 0.5068(2) 0.0430(10) Uani 1 1 d . . . . .
C43 C -0.2202(5) 0.4117(4) 0.5159(3) 0.0600(14) Uani 1 1 d . . . . .
H43 H -0.2554 0.4593 0.5342 0.072 Uiso 1 1 calc R U . . .
C44 C -0.2979(4) 0.3581(3) 0.4976(3) 0.0514(12) Uani 1 1 d . . . . .
H44 H -0.3858 0.3709 0.5045 0.062 Uiso 1 1 calc R U . . .
C45 C 0.7507(7) 0.0768(5) 0.1898(3) 0.094(2) Uani 1 1 d . . . . .
H45A H 0.7246 0.0208 0.2183 0.141 Uiso 1 1 calc R U . . .
H45B H 0.8424 0.0698 0.1843 0.141 Uiso 1 1 calc R U . . .
H45C H 0.7124 0.0889 0.1481 0.141 Uiso 1 1 calc R U . . .
C46 C 0.5695(7) 0.1760(5) 0.2306(3) 0.087(2) Uani 1 1 d . . . . .
H46A H 0.5262 0.1914 0.1900 0.131 Uiso 1 1 calc R U . . .
H46B H 0.5528 0.2272 0.2498 0.131 Uiso 1 1 calc R U . . .
H46C H 0.5388 0.1222 0.2598 0.131 Uiso 1 1 calc R U . . .
C47 C 0.6742(5) 0.6592(4) 0.7136(2) 0.0595(14) Uani 1 1 d . . . . .
H47A H 0.7076 0.7133 0.6864 0.089 Uiso 1 1 calc R U . . .
H47B H 0.6992 0.6493 0.7578 0.089 Uiso 1 1 calc R U . . .
H47C H 0.5823 0.6682 0.7118 0.089 Uiso 1 1 calc R U . . .
C48 C 0.8672(5) 0.5604(4) 0.6864(3) 0.0654(15) Uani 1 1 d . . . . .
H48A H 0.9002 0.5490 0.7292 0.098 Uiso 1 1 calc R U . . .
H48B H 0.8994 0.6141 0.6579 0.098 Uiso 1 1 calc R U . . .
H48C H 0.8940 0.5075 0.6698 0.098 Uiso 1 1 calc R U . . .
C49 C 1.0360(5) 0.1884(3) 0.2219(2) 0.0561(13) Uani 1 1 d . . . . .
H49A H 0.9996 0.1382 0.2523 0.084 Uiso 1 1 calc R U . . .
H49B H 1.1237 0.1680 0.2121 0.084 Uiso 1 1 calc R U . . .
H49C H 0.9882 0.2074 0.1825 0.084 Uiso 1 1 calc R U . . .
C50 C 0.8986(4) 0.3083(3) 0.2645(2) 0.0518(12) Uani 1 1 d . . . . .
H50A H 0.8518 0.3293 0.2248 0.078 Uiso 1 1 calc R U . . .
H50B H 0.9032 0.3600 0.2820 0.078 Uiso 1 1 calc R U . . .
H50C H 0.8557 0.2624 0.2956 0.078 Uiso 1 1 calc R U . . .
C51 C 0.4565(7) 0.9244(4) 0.1300(3) 0.084(2) Uani 1 1 d . . . . .
H51A H 0.4137 0.8739 0.1559 0.126 Uiso 1 1 calc R U . . .
H51B H 0.5475 0.9058 0.1307 0.126 Uiso 1 1 calc R U . . .
H51C H 0.4283 0.9407 0.0859 0.126 Uiso 1 1 calc R U . . .
C52 C 0.2897(6) 1.0359(5) 0.1613(3) 0.094(2) Uani 1 1 d . . . . .
H52A H 0.2529 1.0487 0.1191 0.141 Uiso 1 1 calc R U . . .
H52B H 0.2777 1.0914 0.1758 0.141 Uiso 1 1 calc R U . . .
H52C H 0.2483 0.9885 0.1918 0.141 Uiso 1 1 calc R U . . .
C53 C 0.6241(6) 0.4478(4) 0.3126(3) 0.0744(17) Uani 1 1 d . . . . .
H53A H 0.6910 0.4462 0.2800 0.112 Uiso 1 1 calc R U . . .
H53B H 0.5421 0.4588 0.2927 0.112 Uiso 1 1 calc R U . . .
H53C H 0.6314 0.3894 0.3454 0.112 Uiso 1 1 calc R U . . .
C54 C 0.5138(9) 0.5675(7) 0.3601(5) 0.159(4) Uani 1 1 d . . . . .
H54A H 0.5023 0.5503 0.4068 0.238 Uiso 1 1 calc R U . . .
H54B H 0.4450 0.5495 0.3408 0.238 Uiso 1 1 calc R U . . .
H54C H 0.5136 0.6335 0.3446 0.238 Uiso 1 1 calc R U . . .
C55 C 0.7503(6) 0.5410(5) 0.3507(3) 0.0771(18) Uani 1 1 d . . . . .
H55 H 0.7521 0.5876 0.3714 0.093 Uiso 1 1 calc R U . . .
H14A H 0.708(6) 0.578(4) 0.648(3) 0.09(2) Uiso 1 1 d . . . . .
H14B H 0.693(5) 0.517(4) 0.719(3) 0.084(18) Uiso 1 1 d . . . . .
H13A H 0.755(7) 0.138(5) 0.261(4) 0.12(2) Uiso 1 1 d . . . . .
H13B H 0.734(9) 0.211(7) 0.190(5) 0.19(4) Uiso 1 1 d . . . . .
H15A H 1.073(5) 0.251(4) 0.288(3) 0.079(19) Uiso 1 1 d . . . . .
H15B H 1.072(4) 0.314(3) 0.221(2) 0.042(12) Uiso 1 1 d . . . . .
H16A H 0.458(5) 0.988(4) 0.199(3) 0.065(16) Uiso 1 1 d . . . . .
H16B H 0.458(5) 1.055(4) 0.131(3) 0.062(16) Uiso 1 1 d . . . . .

loop_
_atom_site_aniso_label
_atom_site_aniso_U_11
_atom_site_aniso_U_22
_atom_site_aniso_U_33
_atom_site_aniso_U_23
_atom_site_aniso_U_13
_atom_site_aniso_U_12
Cu1 0.0341(3) 0.0221(2) 0.0218(2) 0.00076(17) 0.00606(18) 0.00152(19)
Cu2 0.0374(3) 0.0191(2) 0.0232(2) 0.00094(17) 0.00486(19) 0.00220(19)
Cu3 0.0351(3) 0.0297(2) 0.0200(2) 0.00168(18) 0.00083(18) 0.0039(2)
Cu4 0.0358(3) 0.0276(2) 0.0173(2) -0.00162(18) -0.00009(18) 0.00163(19)
O1 0.0383(15) 0.0334(15) 0.0311(14) 0.0003(12) 0.0081(12) -0.0020(12)
O2 0.057(2) 0.0462(18) 0.0431(17) -0.0078(15) 0.0275(15) -0.0004(15)
O3 0.0473(17) 0.0265(14) 0.0325(15) 0.0011(12) 0.0008(13) 0.0046(12)
O4 0.082(2) 0.0296(16) 0.052(2) 0.0032(14) 0.0076(18) 0.0218(16)
O5 0.0526(17) 0.0240(13) 0.0247(13) 0.0030(11) 0.0058(12) 0.0033(12)
O6 0.061(2) 0.0264(14) 0.0369(16) 0.0043(12) 0.0064(14) 0.0145(14)
O7 0.0483(17) 0.0280(14) 0.0228(13) -0.0023(11) 0.0061(12) -0.0019(12)
O8 0.0507(18) 0.0378(16) 0.0283(14) -0.0018(12) 0.0160(13) 0.0006(13)
O9 0.0501(17) 0.0354(15) 0.0221(13) -0.0003(12) 0.0005(12) 0.0040(13)
O10 0.069(2) 0.0533(19) 0.0229(14) -0.0066(14) 0.0107(14) 0.0115(16)
O11 0.0524(18) 0.0295(14) 0.0237(13) -0.0008(11) 0.0002(12) 0.0041(13)
O12 0.061(2) 0.0309(15) 0.0317(15) 0.0009(12) -0.0022(14) 0.0138(14)
O13 0.0376(16) 0.0444(17) 0.0250(14) 0.0046(12) -0.0017(12) 0.0046(13)
O14 0.0459(18) 0.0492(19) 0.0381(17) 0.0012(14) -0.0053(14) 0.0185(15)
O15 0.0467(17) 0.0350(15) 0.0234(13) -0.0004(12) 0.0044(12) -0.0012(13)
O16 0.068(2) 0.0510(19) 0.0318(16) -0.0071(14) 0.0189(15) 0.0034(16)
O17 0.080(4) 0.141(5) 0.130(5) -0.026(4) 0.000(3) -0.026(3)
N1 0.0317(17) 0.0286(16) 0.0245(15) -0.0030(13) 0.0033(13) -0.0036(13)
N2 0.0321(17) 0.0215(15) 0.0254(15) 0.0001(12) 0.0006(13) 0.0020(13)
N3 0.0418(18) 0.0193(15) 0.0230(15) -0.0007(12) 0.0030(13) 0.0014(13)
N4 0.0384(18) 0.0197(15) 0.0221(15) 0.0004(12) 0.0058(13) 0.0008(13)
N5 0.049(2) 0.0297(17) 0.0165(14) -0.0015(13) 0.0018(14) 0.0042(15)
N6 0.046(2) 0.0279(17) 0.0209(15) -0.0016(13) -0.0042(14) 0.0056(15)
N7 0.0335(18) 0.0367(18) 0.0229(16) 0.0018(14) -0.0002(13) 0.0051(14)
N8 0.0341(17) 0.0354(18) 0.0225(15) -0.0038(14) 0.0020(13) 0.0017(14)
N9 0.0353(18) 0.0337(18) 0.0397(19) -0.0127(15) -0.0044(15) 0.0005(15)
N10 0.0383(19) 0.0339(18) 0.042(2) -0.0152(16) -0.0036(16) -0.0026(15)
N11 0.0349(18) 0.0266(16) 0.0365(18) -0.0068(14) 0.0018(14) -0.0015(14)
N12 0.0358(19) 0.0331(18) 0.0411(19) -0.0098(15) 0.0026(15) -0.0045(15)
N13 0.113(5) 0.068(3) 0.041(3) 0.017(2) -0.027(3) -0.052(3)
N14 0.058(3) 0.057(3) 0.038(2) 0.004(2) -0.008(2) -0.020(2)
N15 0.042(2) 0.044(2) 0.031(2) 0.0023(17) 0.0004(17) -0.0062(17)
N16 0.058(3) 0.041(2) 0.0299(19) 0.0003(17) -0.0006(18) -0.0103(19)
N17 0.046(2) 0.064(3) 0.078(3) -0.019(2) -0.001(2) -0.016(2)
C1 0.034(2) 0.032(2) 0.030(2) -0.0047(16) 0.0046(16) -0.0068(17)
C2 0.0247(18) 0.0275(18) 0.0272(18) -0.0082(15) -0.0005(14) -0.0024(15)
C3 0.030(2) 0.0272(19) 0.036(2) -0.0086(16) 0.0000(16) 0.0029(16)
C4 0.033(2) 0.0241(18) 0.0303(19) -0.0049(15) -0.0023(16) 0.0006(15)
C5 0.042(2) 0.026(2) 0.036(2) -0.0041(17) -0.0077(18) 0.0042(17)
C6 0.040(2) 0.0202(18) 0.0259(19) -0.0014(15) -0.0026(16) 0.0003(16)
C7 0.0319(19) 0.0199(17) 0.0207(17) -0.0036(14) -0.0033(14) -0.0011(14)
C8 0.034(2) 0.0235(18) 0.0278(19) -0.0059(15) 0.0018(16) 0.0045(15)
C9 0.037(2) 0.0220(17) 0.0210(17) -0.0047(14) 0.0030(15) -0.0045(15)
C10 0.035(2) 0.0269(19) 0.0240(18) -0.0060(15) -0.0016(16) -0.0075(16)
C11 0.044(2) 0.038(2) 0.0209(18) -0.0030(17) 0.0010(17) -0.0028(19)
C12 0.041(2) 0.034(2) 0.0195(17) -0.0035(16) 0.0006(16) 0.0012(17)
C13 0.050(3) 0.031(2) 0.027(2) -0.0058(17) 0.0011(18) 0.0055(18)
C14 0.039(2) 0.0239(18) 0.0190(17) -0.0009(14) -0.0020(15) 0.0012(16)
C15 0.042(2) 0.0255(19) 0.0262(19) -0.0030(16) -0.0022(17) -0.0017(17)
C16 0.033(2) 0.032(2) 0.032(2) -0.0011(17) -0.0072(17) -0.0016(17)
C17 0.030(2) 0.029(2) 0.030(2) -0.0008(16) -0.0018(16) -0.0004(16)
C18 0.031(2) 0.038(2) 0.033(2) -0.0038(18) 0.0027(17) 0.0017(17)
C19 0.032(2) 0.032(2) 0.0248(18) -0.0048(16) 0.0010(15) -0.0014(16)
C20 0.046(2) 0.030(2) 0.0258(19) -0.0056(16) 0.0025(17) -0.0053(18)
C21 0.029(2) 0.043(2) 0.051(3) -0.021(2) -0.0018(18) 0.0023(18)
C22 0.037(2) 0.051(3) 0.059(3) -0.033(2) -0.008(2) 0.002(2)
C23 0.040(2) 0.041(2) 0.032(2) -0.0107(18) -0.0033(18) -0.0096(19)
C24 0.032(2) 0.048(3) 0.042(2) -0.015(2) -0.0017(18) -0.0018(19)
C25 0.034(2) 0.040(2) 0.043(2) -0.0186(19) 0.0015(18) 0.0022(18)
C26 0.048(3) 0.057(3) 0.050(3) -0.021(2) -0.001(2) -0.015(2)
C27 0.047(3) 0.054(3) 0.050(3) -0.017(2) -0.004(2) -0.016(2)
C28 0.039(2) 0.037(2) 0.053(3) -0.018(2) -0.004(2) 0.0011(19)
C29 0.032(2) 0.049(3) 0.056(3) -0.017(2) -0.004(2) 0.002(2)
C30 0.041(2) 0.043(2) 0.045(2) -0.015(2) -0.005(2) -0.009(2)
C31 0.051(3) 0.055(3) 0.089(4) -0.047(3) -0.010(3) 0.005(2)
C32 0.037(2) 0.053(3) 0.076(3) -0.037(3) -0.010(2) 0.006(2)
C33 0.034(2) 0.041(2) 0.050(3) -0.022(2) 0.0090(19) -0.0035(18)
C34 0.042(2) 0.043(2) 0.051(3) -0.026(2) -0.002(2) -0.003(2)
C35 0.036(2) 0.027(2) 0.043(2) -0.0070(18) -0.0065(18) -0.0004(17)
C36 0.029(2) 0.043(2) 0.053(3) -0.017(2) 0.0048(19) -0.0025(18)
C37 0.036(2) 0.035(2) 0.047(2) -0.0197(19) 0.0019(19) 0.0020(18)
C38 0.042(2) 0.033(2) 0.061(3) -0.011(2) -0.011(2) -0.008(2)
C39 0.048(3) 0.056(3) 0.057(3) -0.019(2) -0.004(2) -0.015(2)
C40 0.037(2) 0.042(2) 0.048(3) -0.019(2) 0.0071(19) -0.0043(19)
C41 0.034(2) 0.048(3) 0.048(3) -0.010(2) 0.0012(19) -0.003(2)
C42 0.044(3) 0.045(3) 0.042(2) -0.014(2) 0.004(2) -0.013(2)
C43 0.051(3) 0.052(3) 0.089(4) -0.042(3) 0.016(3) -0.009(2)
C44 0.035(2) 0.052(3) 0.074(3) -0.032(3) 0.013(2) -0.007(2)
C45 0.139(6) 0.080(5) 0.068(4) -0.002(4) -0.030(4) -0.053(5)
C46 0.118(6) 0.082(5) 0.062(4) -0.002(3) -0.024(4) -0.038(4)
C47 0.060(3) 0.066(3) 0.048(3) -0.002(3) -0.007(2) -0.017(3)
C48 0.070(4) 0.070(4) 0.051(3) -0.006(3) -0.002(3) -0.010(3)
C49 0.059(3) 0.053(3) 0.054(3) -0.013(2) 0.000(2) -0.001(2)
C50 0.045(3) 0.052(3) 0.055(3) -0.009(2) -0.002(2) -0.003(2)
C51 0.119(6) 0.068(4) 0.073(4) -0.035(3) 0.003(4) -0.006(4)
C52 0.065(4) 0.101(5) 0.086(5) 0.010(4) 0.012(3) 0.017(4)
C53 0.064(4) 0.091(5) 0.066(4) -0.012(3) -0.002(3) -0.020(3)
C54 0.154(9) 0.130(8) 0.200(11) -0.086(8) 0.051(8) 0.012(7)
C55 0.056(4) 0.081(4) 0.101(5) -0.034(4) 0.006(4) -0.013(3)

loop_
_atom_type_symbol
_atom_type_description
_atom_type_scat_dispersion_real
_atom_type_scat_dispersion_imag
_atom_type_scat_source
C C 0.0033 0.0016 'International Tables Vol C Tables 4.2.6.8 and 6.1.1.4'
H H 0.0000 0.0000 'International Tables Vol C Tables 4.2.6.8 and 6.1.1.4'
Cu Cu 0.3201 1.2651 'International Tables Vol C Tables 4.2.6.8 and 6.1.1.4'
N N 0.0061 0.0033 'International Tables Vol C Tables 4.2.6.8 and 6.1.1.4'
O O 0.0106 0.0060 'International Tables Vol C Tables 4.2.6.8 and 6.1.1.4'

loop_
_geom_angle_atom_site_label_1
_geom_angle_atom_site_label_2
_geom_angle_atom_site_label_3
_geom_angle
_geom_angle_site_symmetry_1
_geom_angle_site_symmetry_3
_geom_angle_publ_flag
N3 Cu1 N1 92.62(12) . . ?
N3 Cu1 O1 166.76(13) . . ?
N1 Cu1 O1 80.13(12) . . ?
N3 Cu1 O5 80.28(11) . . ?
N1 Cu1 O5 168.09(12) . . ?
O1 Cu1 O5 104.85(11) . . ?
N3 Cu1 N9 93.78(13) . . ?
N1 Cu1 N9 90.99(12) . . ?
O1 Cu1 N9 97.38(12) . . ?
O5 Cu1 N9 98.96(12) . . ?
N4 Cu2 N2 92.92(12) . . ?
N4 Cu2 O7 80.01(11) . . ?
N2 Cu2 O7 166.54(13) . . ?
N4 Cu2 O3 166.93(13) . . ?
N2 Cu2 O3 78.92(11) . . ?
O7 Cu2 O3 105.79(11) . . ?
N4 Cu2 N11 102.83(13) . . ?
N2 Cu2 N11 102.67(12) . . ?
O7 Cu2 N11 90.13(11) . . ?
O3 Cu2 N11 89.01(11) . . ?
N5 Cu3 N7 92.28(13) . . ?
N5 Cu3 O13 162.97(14) . . ?
N7 Cu3 O13 79.80(12) . . ?
N5 Cu3 O9 79.71(11) . . ?
N7 Cu3 O9 162.13(14) . . ?
O13 Cu3 O9 103.42(11) . . ?
N5 Cu3 N12 98.77(14) . . ?
N7 Cu3 N12 97.33(14) . . ?
O13 Cu3 N12 97.20(12) . . ?
O9 Cu3 N12 99.65(12) . . ?
N6 Cu4 N8 92.59(13) . . ?
N6 Cu4 O11 79.96(12) . . ?
N8 Cu4 O11 161.73(13) . . ?
N6 Cu4 O15 164.16(13) . . ?
N8 Cu4 O15 78.79(12) . . ?
O11 Cu4 O15 104.21(11) . . ?
N6 Cu4 N10 102.60(14) . . ?
N8 Cu4 N10 101.54(13) . . ?
O11 Cu4 N10 96.37(12) . . ?
O15 Cu4 N10 92.21(12) . . ?
C1 O1 Cu1 115.6(2) . . ?
C5 O3 Cu2 114.9(2) . . ?
C6 O5 Cu1 115.0(2) . . ?
C10 O7 Cu2 114.8(2) . . ?
C11 O9 Cu3 115.7(2) . . ?
C15 O11 Cu4 115.1(2) . . ?
C16 O13 Cu3 116.1(2) . . ?
C20 O15 Cu4 115.2(2) . . ?
N2 N1 C2 109.3(3) . . ?
N2 N1 Cu1 132.6(2) . . ?
C2 N1 Cu1 117.2(2) . . ?
N1 N2 C4 108.8(3) . . ?
N1 N2 Cu2 132.1(2) . . ?
C4 N2 Cu2 118.7(2) . . ?
N4 N3 C7 109.0(3) . . ?
N4 N3 Cu1 132.8(2) . . ?
C7 N3 Cu1 117.4(2) . . ?
N3 N4 C9 109.0(3) . . ?
N3 N4 Cu2 132.6(2) . . ?
C9 N4 Cu2 117.3(2) . . ?
N6 N5 C12 108.8(3) . . ?
N6 N5 Cu3 132.6(2) . . ?
C12 N5 Cu3 118.4(2) . . ?
N5 N6 C14 108.8(3) . . ?
N5 N6 Cu4 133.4(2) . . ?
C14 N6 Cu4 117.8(2) . . ?
N8 N7 C17 109.0(3) . . ?
N8 N7 Cu3 133.4(2) . . ?
C17 N7 Cu3 117.6(2) . . ?
N7 N8 C19 108.9(3) . . ?
N7 N8 Cu4 132.2(2) . . ?
C19 N8 Cu4 118.9(2) . . ?
C21 N9 C25 115.6(4) . . ?
C21 N9 Cu1 120.1(3) . . ?
C25 N9 Cu1 123.7(3) . . ?
C28 N10 C32 115.9(4) . . ?
C28 N10 Cu4 123.1(3) . . ?
C32 N10 Cu4 120.9(3) . . ?
C37 N11 C33 115.7(4) . . ?
C37 N11 Cu2 124.1(3) . . ?
C33 N11 Cu2 118.5(3) . . ?
C44 N12 C40 115.3(4) . . ?
C44 N12 Cu3 122.0(3) . . ?
C40 N12 Cu3 122.3(3) . . ?
C46 N13 C45 116.3(5) . . ?
C48 N14 C47 113.9(4) . . ?
C49 N15 C50 114.6(4) . . ?
C52 N16 C51 114.5(5) . . ?
C55 N17 C53 120.3(5) . . ?
C55 N17 C54 125.4(6) . . ?
C53 N17 C54 114.3(6) . . ?
O2 C1 O1 124.0(4) . . ?
O2 C1 C2 121.7(4) . . ?
O1 C1 C2 114.2(3) . . ?
N1 C2 C3 109.1(3) . . ?
N1 C2 C1 112.4(3) . . ?
C3 C2 C1 138.3(3) . . ?
C2 C3 C4 103.4(3) . . ?
N2 C4 C3 109.5(3) . . ?
N2 C4 C5 112.9(3) . . ?
C3 C4 C5 137.6(3) . . ?
O4 C5 O3 123.5(4) . . ?
O4 C5 C4 122.2(4) . . ?
O3 C5 C4 114.2(3) . . ?
O6 C6 O5 123.3(3) . . ?
O6 C6 C7 121.8(3) . . ?
O5 C6 C7 114.8(3) . . ?
N3 C7 C8 109.0(3) . . ?
N3 C7 C6 112.0(3) . . ?
C8 C7 C6 138.9(3) . . ?
C9 C8 C7 103.8(3) . . ?
N4 C9 C8 109.3(3) . . ?
N4 C9 C10 112.2(3) . . ?
C8 C9 C10 138.5(3) . . ?
O8 C10 O7 124.2(3) . . ?
O8 C10 C9 121.0(3) . . ?
O7 C10 C9 114.8(3) . . ?
O10 C11 O9 124.2(3) . . ?
O10 C11 C12 121.3(4) . . ?
O9 C11 C12 114.5(3) . . ?
N5 C12 C13 109.6(3) . . ?
N5 C12 C11 111.7(3) . . ?
C13 C12 C11 138.7(4) . . ?
C12 C13 C14 103.6(3) . . ?
N6 C14 C13 109.2(3) . . ?
N6 C14 C15 112.3(3) . . ?
C13 C14 C15 138.5(3) . . ?
O12 C15 O11 124.0(3) . . ?
O12 C15 C14 121.2(3) . . ?
O11 C15 C14 114.8(3) . . ?
O14 C16 O13 124.6(4) . . ?
O14 C16 C17 121.2(4) . . ?
O13 C16 C17 114.3(3) . . ?
N7 C17 C18 109.1(3) . . ?
N7 C17 C16 112.1(3) . . ?
C18 C17 C16 138.8(4) . . ?
C19 C18 C17 103.8(3) . . ?
N8 C19 C18 109.3(3) . . ?
N8 C19 C20 112.9(3) . . ?
C18 C19 C20 137.7(4) . . ?
O16 C20 O15 123.3(4) . . ?
O16 C20 C19 122.6(4) . . ?
O15 C20 C19 114.0(3) . . ?
N9 C21 C22 124.6(4) . . ?
C21 C22 C23 119.4(4) . . ?
C24 C23 C22 117.2(4) . . ?
C24 C23 C26 121.7(4) . . ?
C22 C23 C26 121.0(4) . . ?
C23 C24 C25 119.4(4) . . ?
N9 C25 C24 123.7(4) . . ?
C27 C26 C23 111.5(4) . . ?
C30 C27 C26 113.5(4) . . ?
N10 C28 C29 123.7(4) . . ?
C30 C29 C28 119.7(4) . . ?
C29 C30 C31 117.2(4) . . ?
C29 C30 C27 121.6(4) . . ?
C31 C30 C27 121.2(4) . . ?
C32 C31 C30 118.7(4) . . ?
N10 C32 C31 124.8(4) . . ?
N11 C33 C34 123.9(4) . . ?
C33 C34 C35 119.8(4) . . ?
C36 C35 C34 116.5(4) . . ?
C36 C35 C38 122.5(4) . . ?
C34 C35 C38 120.9(4) . . ?
C35 C36 C37 119.9(4) . . ?
N11 C37 C36 124.0(4) . . ?
C35 C38 C38 112.9(4) . 2_557 ?
C42 C39 C39 112.0(5) . 2_566 ?
N12 C40 C41 123.8(4) . . ?
C42 C41 C40 120.4(4) . . ?
C41 C42 C43 116.4(4) . . ?
C41 C42 C39 122.2(4) . . ?
C43 C42 C39 121.3(4) . . ?
C44 C43 C42 119.2(4) . . ?
N12 C44 C43 124.9(4) . . ?
O17 C55 N17 127.2(7) . . ?

loop_
_geom_bond_atom_site_label_1
_geom_bond_atom_site_label_2
_geom_bond_distance
_geom_bond_site_symmetry_2
_geom_bond_publ_flag
Cu1 N3 1.920(3) . ?
Cu1 N1 1.935(3) . ?
Cu1 O1 2.002(3) . ?
Cu1 O5 2.004(3) . ?
Cu1 N9 2.330(3) . ?
Cu2 N4 1.922(3) . ?
Cu2 N2 1.934(3) . ?
Cu2 O7 2.018(3) . ?
Cu2 O3 2.056(3) . ?
Cu2 N11 2.325(3) . ?
Cu3 N5 1.925(3) . ?
Cu3 N7 1.936(3) . ?
Cu3 O13 2.010(3) . ?
Cu3 O9 2.018(3) . ?
Cu3 N12 2.251(3) . ?
Cu4 N6 1.921(3) . ?
Cu4 N8 1.929(3) . ?
Cu4 O11 2.022(3) . ?
Cu4 O15 2.063(3) . ?
Cu4 N10 2.213(3) . ?
O1 C1 1.292(4) . ?
O2 C1 1.235(4) . ?
O3 C5 1.303(5) . ?
O4 C5 1.227(5) . ?
O5 C6 1.291(4) . ?
O6 C6 1.239(4) . ?
O7 C10 1.285(4) . ?
O8 C10 1.239(4) . ?
O9 C11 1.286(5) . ?
O10 C11 1.233(5) . ?
O11 C15 1.286(4) . ?
O12 C15 1.240(4) . ?
O13 C16 1.281(5) . ?
O14 C16 1.233(5) . ?
O15 C20 1.301(5) . ?
O16 C20 1.236(5) . ?
O17 C55 1.178(7) . ?
N1 N2 1.320(4) . ?
N1 C2 1.336(4) . ?
N2 C4 1.333(4) . ?
N3 N4 1.323(4) . ?
N3 C7 1.340(4) . ?
N4 C9 1.337(4) . ?
N5 N6 1.326(4) . ?
N5 C12 1.338(5) . ?
N6 C14 1.343(5) . ?
N7 N8 1.322(4) . ?
N7 C17 1.340(5) . ?
N8 C19 1.340(5) . ?
N9 C21 1.333(5) . ?
N9 C25 1.344(5) . ?
N10 C28 1.330(5) . ?
N10 C32 1.334(5) . ?
N11 C37 1.331(5) . ?
N11 C33 1.341(5) . ?
N12 C44 1.332(5) . ?
N12 C40 1.338(5) . ?
N13 C46 1.466(9) . ?
N13 C45 1.494(9) . ?
N14 C48 1.470(7) . ?
N14 C47 1.489(7) . ?
N15 C49 1.468(6) . ?
N15 C50 1.486(6) . ?
N16 C52 1.453(7) . ?
N16 C51 1.457(6) . ?
N17 C55 1.321(7) . ?
N17 C53 1.429(7) . ?
N17 C54 1.459(9) . ?
C1 C2 1.495(5) . ?
C2 C3 1.395(5) . ?
C3 C4 1.398(5) . ?
C4 C5 1.484(5) . ?
C6 C7 1.486(5) . ?
C7 C8 1.395(5) . ?
C8 C9 1.391(5) . ?
C9 C10 1.490(5) . ?
C11 C12 1.499(5) . ?
C12 C13 1.389(5) . ?
C13 C14 1.396(5) . ?
C14 C15 1.483(5) . ?
C16 C17 1.500(5) . ?
C17 C18 1.394(5) . ?
C18 C19 1.390(5) . ?
C19 C20 1.481(5) . ?
C21 C22 1.370(6) . ?
C22 C23 1.388(6) . ?
C23 C24 1.378(6) . ?
C23 C26 1.507(6) . ?
C24 C25 1.386(6) . ?
C26 C27 1.506(6) . ?
C27 C30 1.506(6) . ?
C28 C29 1.382(6) . ?
C29 C30 1.377(6) . ?
C30 C31 1.392(6) . ?
C31 C32 1.368(6) . ?
C33 C34 1.377(6) . ?
C34 C35 1.385(6) . ?
C35 C36 1.378(6) . ?
C35 C38 1.496(6) . ?
C36 C37 1.384(6) . ?
C38 C38 1.515(8) 2_557 ?
C39 C42 1.506(6) . ?
C39 C39 1.521(9) 2_566 ?
C40 C41 1.374(6) . ?
C41 C42 1.372(6) . ?
C42 C43 1.393(6) . ?
C43 C44 1.370(7) . ?

loop_
_geom_torsion_atom_site_label_1
_geom_torsion_atom_site_label_2
_geom_torsion_atom_site_label_3
_geom_torsion_atom_site_label_4
_geom_torsion
_geom_torsion_site_symmetry_1
_geom_torsion_site_symmetry_2
_geom_torsion_site_symmetry_3
_geom_torsion_site_symmetry_4
_geom_torsion_publ_flag
C2 N1 N2 C4 -0.3(4) . . . . ?
Cu1 N1 N2 C4 168.5(3) . . . . ?
C2 N1 N2 Cu2 -172.6(3) . . . . ?
Cu1 N1 N2 Cu2 -3.7(5) . . . . ?
C7 N3 N4 C9 0.1(4) . . . . ?
Cu1 N3 N4 C9 -169.2(3) . . . . ?
C7 N3 N4 Cu2 167.2(3) . . . . ?
Cu1 N3 N4 Cu2 -2.1(6) . . . . ?
C12 N5 N6 C14 0.2(5) . . . . ?
Cu3 N5 N6 C14 175.7(3) . . . . ?
C12 N5 N6 Cu4 -177.3(3) . . . . ?
Cu3 N5 N6 Cu4 -1.8(6) . . . . ?
C17 N7 N8 C19 -0.4(5) . . . . ?
Cu3 N7 N8 C19 -179.7(3) . . . . ?
C17 N7 N8 Cu4 177.8(3) . . . . ?
Cu3 N7 N8 Cu4 -1.5(6) . . . . ?
Cu1 O1 C1 O2 173.8(3) . . . . ?
Cu1 O1 C1 C2 -4.6(4) . . . . ?
N2 N1 C2 C3 0.1(4) . . . . ?
Cu1 N1 C2 C3 -170.6(3) . . . . ?
N2 N1 C2 C1 175.5(3) . . . . ?
Cu1 N1 C2 C1 4.8(4) . . . . ?
O2 C1 C2 N1 -178.5(4) . . . . ?
O1 C1 C2 N1 0.1(5) . . . . ?
O2 C1 C2 C3 -5.0(7) . . . . ?
O1 C1 C2 C3 173.5(4) . . . . ?
N1 C2 C3 C4 0.1(4) . . . . ?
C1 C2 C3 C4 -173.5(4) . . . . ?
N1 N2 C4 C3 0.4(4) . . . . ?
Cu2 N2 C4 C3 173.8(3) . . . . ?
N1 N2 C4 C5 -177.3(3) . . . . ?
Cu2 N2 C4 C5 -3.9(4) . . . . ?
C2 C3 C4 N2 -0.3(4) . . . . ?
C2 C3 C4 C5 176.6(5) . . . . ?
Cu2 O3 C5 O4 -171.0(4) . . . . ?
Cu2 O3 C5 C4 5.7(4) . . . . ?
N2 C4 C5 O4 175.3(4) . . . . ?
C3 C4 C5 O4 -1.5(8) . . . . ?
N2 C4 C5 O3 -1.5(5) . . . . ?
C3 C4 C5 O3 -178.3(4) . . . . ?
Cu1 O5 C6 O6 -175.1(3) . . . . ?
Cu1 O5 C6 C7 3.5(4) . . . . ?
N4 N3 C7 C8 0.1(4) . . . . ?
Cu1 N3 C7 C8 171.3(2) . . . . ?
N4 N3 C7 C6 -177.5(3) . . . . ?
Cu1 N3 C7 C6 -6.3(4) . . . . ?
O6 C6 C7 N3 -179.7(4) . . . . ?
O5 C6 C7 N3 1.6(5) . . . . ?
O6 C6 C7 C8 3.7(7) . . . . ?
O5 C6 C7 C8 -174.9(4) . . . . ?
N3 C7 C8 C9 -0.3(4) . . . . ?
C6 C7 C8 C9 176.4(4) . . . . ?
N3 N4 C9 C8 -0.3(4) . . . . ?
Cu2 N4 C9 C8 -169.7(3) . . . . ?
N3 N4 C9 C10 177.9(3) . . . . ?
Cu2 N4 C9 C10 8.6(4) . . . . ?
C7 C8 C9 N4 0.4(4) . . . . ?
C7 C8 C9 C10 -177.2(4) . . . . ?
Cu2 O7 C10 O8 173.4(3) . . . . ?
Cu2 O7 C10 C9 -5.4(4) . . . . ?
N4 C9 C10 O8 179.4(3) . . . . ?
C8 C9 C10 O8 -3.1(7) . . . . ?
N4 C9 C10 O7 -1.8(5) . . . . ?
C8 C9 C10 O7 175.7(4) . . . . ?
Cu3 O9 C11 O10 -179.9(4) . . . . ?
Cu3 O9 C11 C12 0.4(5) . . . . ?
N6 N5 C12 C13 -0.3(5) . . . . ?
Cu3 N5 C12 C13 -176.6(3) . . . . ?
N6 N5 C12 C11 178.4(3) . . . . ?
Cu3 N5 C12 C11 2.2(5) . . . . ?
O10 C11 C12 N5 178.7(4) . . . . ?
O9 C11 C12 N5 -1.6(5) . . . . ?
O10 C11 C12 C13 -3.1(8) . . . . ?
O9 C11 C12 C13 176.6(5) . . . . ?
N5 C12 C13 C14 0.3(5) . . . . ?
C11 C12 C13 C14 -177.9(5) . . . . ?
N5 N6 C14 C13 0.0(5) . . . . ?
Cu4 N6 C14 C13 178.0(3) . . . . ?
N5 N6 C14 C15 -179.5(3) . . . . ?
Cu4 N6 C14 C15 -1.6(4) . . . . ?
C12 C13 C14 N6 -0.2(5) . . . . ?
C12 C13 C14 C15 179.2(5) . . . . ?
Cu4 O11 C15 O12 177.1(3) . . . . ?
Cu4 O11 C15 C14 -1.4(4) . . . . ?
N6 C14 C15 O12 -176.6(4) . . . . ?
C13 C14 C15 O12 4.0(8) . . . . ?
N6 C14 C15 O11 1.9(5) . . . . ?
C13 C14 C15 O11 -177.4(5) . . . . ?
Cu3 O13 C16 O14 175.3(3) . . . . ?
Cu3 O13 C16 C17 -4.1(4) . . . . ?
N8 N7 C17 C18 0.5(5) . . . . ?
Cu3 N7 C17 C18 179.9(3) . . . . ?
N8 N7 C17 C16 178.4(3) . . . . ?
Cu3 N7 C17 C16 -2.2(5) . . . . ?
O14 C16 C17 N7 -175.3(4) . . . . ?
O13 C16 C17 N7 4.1(5) . . . . ?
O14 C16 C17 C18 1.8(8) . . . . ?
O13 C16 C17 C18 -178.8(5) . . . . ?
N7 C17 C18 C19 -0.3(5) . . . . ?
C16 C17 C18 C19 -177.5(5) . . . . ?
N7 N8 C19 C18 0.2(5) . . . . ?
Cu4 N8 C19 C18 -178.3(3) . . . . ?
N7 N8 C19 C20 -177.4(3) . . . . ?
Cu4 N8 C19 C20 4.1(5) . . . . ?
C17 C18 C19 N8 0.1(5) . . . . ?
C17 C18 C19 C20 176.8(5) . . . . ?
Cu4 O15 C20 O16 -174.2(3) . . . . ?
Cu4 O15 C20 C19 4.0(4) . . . . ?
N8 C19 C20 O16 173.0(4) . . . . ?
C18 C19 C20 O16 -3.6(8) . . . . ?
N8 C19 C20 O15 -5.2(5) . . . . ?
C18 C19 C20 O15 178.2(5) . . . . ?
C25 N9 C21 C22 -0.9(6) . . . . ?
Cu1 N9 C21 C22 170.5(4) . . . . ?
N9 C21 C22 C23 -0.5(7) . . . . ?
C21 C22 C23 C24 1.9(7) . . . . ?
C21 C22 C23 C26 178.5(4) . . . . ?
C22 C23 C24 C25 -1.9(6) . . . . ?
C26 C23 C24 C25 -178.5(4) . . . . ?
C21 N9 C25 C24 0.8(6) . . . . ?
Cu1 N9 C25 C24 -170.2(3) . . . . ?
C23 C24 C25 N9 0.6(7) . . . . ?
C24 C23 C26 C27 109.2(5) . . . . ?
C22 C23 C26 C27 -67.4(6) . . . . ?
C23 C26 C27 C30 -178.3(4) . . . . ?
C32 N10 C28 C29 0.3(7) . . . . ?
Cu4 N10 C28 C29 177.8(3) . . . . ?
N10 C28 C29 C30 -0.4(7) . . . . ?
C28 C29 C30 C31 0.6(7) . . . . ?
C28 C29 C30 C27 179.4(4) . . . . ?
C26 C27 C30 C29 -103.4(5) . . . . ?
C26 C27 C30 C31 75.3(6) . . . . ?
C29 C30 C31 C32 -0.7(8) . . . . ?
C27 C30 C31 C32 -179.4(5) . . . . ?
C28 N10 C32 C31 -0.4(8) . . . . ?
Cu4 N10 C32 C31 -177.9(4) . . . . ?
C30 C31 C32 N10 0.6(9) . . . . ?
C37 N11 C33 C34 0.2(6) . . . . ?
Cu2 N11 C33 C34 166.0(3) . . . . ?
N11 C33 C34 C35 -2.5(7) . . . . ?
C33 C34 C35 C36 4.2(6) . . . . ?
C33 C34 C35 C38 -175.3(4) . . . . ?
C34 C35 C36 C37 -3.9(6) . . . . ?
C38 C35 C36 C37 175.6(4) . . . . ?
C33 N11 C37 C36 0.1(6) . . . . ?
Cu2 N11 C37 C36 -164.8(3) . . . . ?
C35 C36 C37 N11 1.8(7) . . . . ?
C36 C35 C38 C38 -104.5(6) . . . 2_557 ?
C34 C35 C38 C38 74.9(7) . . . 2_557 ?
C44 N12 C40 C41 0.4(7) . . . . ?
Cu3 N12 C40 C41 -172.5(3) . . . . ?
N12 C40 C41 C42 -0.6(7) . . . . ?
C40 C41 C42 C43 0.3(7) . . . . ?
C40 C41 C42 C39 -177.9(4) . . . . ?
C39 C39 C42 C41 103.6(6) 2_566 . . . ?
C39 C39 C42 C43 -74.5(7) 2_566 . . . ?
C41 C42 C43 C44 0.2(8) . . . . ?
C39 C42 C43 C44 178.4(5) . . . . ?
C40 N12 C44 C43 0.2(7) . . . . ?
Cu3 N12 C44 C43 173.0(4) . . . . ?
C42 C43 C44 N12 -0.5(9) . . . . ?
C53 N17 C55 O17 2.1(11) . . . . ?
C54 N17 C55 O17 -177.4(8) . . . . ?
